data_4061091
loop_
_publ_author_name
'Choukroun, Robert'
'Lorber, Christian'
'Vendier, Laure'
'Donnadieu, Bruno'

_publ_section_title
;
Mono and Homobimetallic Vanadium Complexes: Borane Adducts of
Vanada(IV)azirine Complexes
;
_journal_issue 23
_journal_name_full Organometallics
_journal_page_first 5488
_journal_page_last 5492
_journal_paper_doi 10.1021/om049488t
_journal_volume 23
_journal_year 2004
_chemical_formula_sum 'C25 H22 B Cl3 F3 N V'
_chemical_formula_weight 561.54
_space_group_IT_number 14
_symmetry_cell_setting monoclinic
_symmetry_space_group_name_Hall '-P 2yn'
_symmetry_space_group_name_H-M 'P 1 21/n 1'
_cell_angle_alpha 90.000(5)
_cell_angle_beta 95.704(5)
_cell_angle_gamma 90.000(5)
_cell_formula_units_Z 4
_cell_length_a 9.168(5)
_cell_length_b 11.104(5)
_cell_length_c 24.741(5)
_cell_measurement_temperature 293(2)
_cell_volume 2506.2(18)
_diffrn_ambient_temperature 293(2)
_exptl_crystal_density_diffrn 1.488
_cod_depositor_comments
;
The following automatic conversions were performed:
'_symmetry_cell_setting' value 'Monoclinic' changed to 'monoclinic'
according to '/home/saulius/struct/CIF-dictionaries/cif_core.dic'
dictionary named 'cif_core.dic' version 2.4.1 from 2010-06-29.

Automatic conversion script
Id: cif_fix_enum 1527 2010-12-29 10:47:43Z saulius 
;
_cod_original_sg_symbol_H-M 'P 21/n'
_cod_database_code 4061091

loop_
_symmetry_equiv_pos_as_xyz
'x, y, z'
'-x+1/2, y+1/2, -z+1/2'
'-x, -y, -z'
'x-1/2, -y-1/2, z-1/2'

loop_
_atom_site_label
_atom_site_type_symbol
_atom_site_fract_x
_atom_site_fract_y
_atom_site_fract_z
_atom_site_U_iso_or_equiv
_atom_site_adp_type
_atom_site_occupancy
_atom_site_symmetry_multiplicity
_atom_site_calc_flag
_atom_site_refinement_flags
_atom_site_disorder_assembly
_atom_site_disorder_group
V1 V 0.86074(6) 0.23552(5) 0.34115(2) 0.03154(18) Uani 1 1 d . . .
Cl1 Cl 0.47114(12) 0.22035(11) 0.39048(4) 0.0519(3) Uani 1 1 d . . .
Cl2 Cl 0.41887(11) 0.05696(10) 0.29223(4) 0.0489(3) Uani 1 1 d . . .
Cl3 Cl 0.37781(11) 0.32845(10) 0.28044(4) 0.0498(3) Uani 1 1 d . . .
N1 N 0.6468(3) 0.2190(3) 0.30630(11) 0.0319(6) Uani 1 1 d . . .
B1 B 0.4862(4) 0.2074(4) 0.31662(17) 0.0383(9) Uani 1 1 d . . .
C5 C 0.6896(4) 0.2320(3) 0.09808(14) 0.0351(8) Uani 1 1 d D A .
C8 C 0.6776(4) 0.2341(4) 0.03772(16) 0.0485(10) Uani 1 1 d D . .
F11A F 0.7194(14) 0.3410(10) 0.0187(5) 0.071(3) Uani 0.33 1 d PDU A 1
F12A F 0.5438(12) 0.2099(13) 0.0151(5) 0.065(3) Uani 0.33 1 d PDU A 1
F13A F 0.7653(13) 0.1530(13) 0.0176(6) 0.066(3) Uani 0.33 1 d PDU A 1
F11B F 0.7736(10) 0.3171(9) 0.0197(5) 0.046(2) Uani 0.33 1 d PDU A 2
F12B F 0.5451(10) 0.2672(10) 0.0149(5) 0.045(3) Uani 0.33 1 d PDU A 2
F13B F 0.7111(13) 0.1291(9) 0.0161(5) 0.050(3) Uani 0.33 1 d PDU A 2
F11C F 0.7964(12) 0.2659(13) 0.0153(5) 0.069(3) Uani 0.33 1 d PDU A 3
F12C F 0.5759(14) 0.3137(11) 0.0178(6) 0.068(3) Uani 0.33 1 d PDU A 3
F13C F 0.6306(16) 0.1278(10) 0.0158(4) 0.078(3) Uani 0.33 1 d PDU A 3
C1 C 0.7293(3) 0.2265(3) 0.26928(14) 0.0305(7) Uani 1 1 d . . .
C2 C 0.7125(4) 0.2282(3) 0.21001(13) 0.0297(7) Uani 1 1 d . . .
C3 C 0.5761(4) 0.2126(3) 0.18020(14) 0.0347(7) Uani 1 1 d . A .
H3 H 0.4927 0.2009 0.1981 0.042 Uiso 1 1 calc R . .
C4 C 0.5657(4) 0.2147(3) 0.12455(15) 0.0358(8) Uani 1 1 d . . .
H4 H 0.4751 0.2045 0.1046 0.043 Uiso 1 1 calc R A .
C6 C 0.8262(4) 0.2442(4) 0.12710(15) 0.0387(8) Uani 1 1 d . . .
H6 H 0.9096 0.2536 0.1090 0.046 Uiso 1 1 calc R A .
C7 C 0.8371(4) 0.2424(3) 0.18273(15) 0.0360(8) Uani 1 1 d . A .
H7 H 0.9284 0.2507 0.2024 0.043 Uiso 1 1 calc R . .
C11 C 0.9073(7) 0.0850(5) 0.40188(19) 0.0751(17) Uani 1 1 d . . .
H11 H 0.8762 0.0902 0.4365 0.090 Uiso 1 1 calc R . .
C12 C 0.8256(5) 0.0362(4) 0.3556(3) 0.0704(16) Uani 1 1 d . . .
H12 H 0.7319 0.0033 0.3539 0.084 Uiso 1 1 calc R . .
C13 C 0.9146(5) 0.0473(4) 0.31260(19) 0.0550(12) Uani 1 1 d . . .
H13 H 0.8908 0.0229 0.2768 0.066 Uiso 1 1 calc R . .
C14 C 1.0430(5) 0.1008(5) 0.3334(2) 0.0601(12) Uani 1 1 d . . .
H14 H 1.1209 0.1190 0.3135 0.072 Uiso 1 1 calc R . .
C15 C 1.0402(6) 0.1235(5) 0.3873(2) 0.0655(14) Uani 1 1 d . . .
H15 H 1.1149 0.1588 0.4102 0.079 Uiso 1 1 calc R . .
C21 C 0.8635(6) 0.3910(4) 0.40133(17) 0.0584(12) Uani 1 1 d . . .
H21 H 0.8322 0.3799 0.4356 0.070 Uiso 1 1 calc R . .
C22 C 0.7754(5) 0.4254(4) 0.3543(2) 0.0524(11) Uani 1 1 d . . .
H22 H 0.6758 0.4429 0.3519 0.063 Uiso 1 1 calc R . .
C23 C 0.8642(4) 0.4286(3) 0.31138(16) 0.0416(9) Uani 1 1 d . . .
H23 H 0.8339 0.4480 0.2754 0.050 Uiso 1 1 calc R . .
C24 C 1.0053(4) 0.3976(4) 0.33208(17) 0.0436(9) Uani 1 1 d . . .
H24 H 1.0859 0.3919 0.3122 0.052 Uiso 1 1 calc R . .
C25 C 1.0062(5) 0.3765(4) 0.38759(18) 0.0539(11) Uani 1 1 d . . .
H25 H 1.0876 0.3563 0.4113 0.065 Uiso 1 1 calc R . .
C101 C 0.3221(4) 0.7957(4) 0.43006(18) 0.0465(9) Uani 1 1 d . . .
C102 C 0.3538(5) 0.6951(4) 0.46194(18) 0.0517(10) Uani 1 1 d . . .
H102 H 0.3689 0.7036 0.4995 0.062 Uiso 1 1 calc R . .
C103 C 0.3633(5) 0.5827(5) 0.4393(3) 0.0684(14) Uani 1 1 d . . .
H103 H 0.3867 0.5163 0.4614 0.082 Uiso 1 1 calc R . .
C104 C 0.3388(5) 0.5686(6) 0.3848(3) 0.0761(17) Uani 1 1 d . . .
H104 H 0.3441 0.4922 0.3697 0.091 Uiso 1 1 calc R . .
C105 C 0.3064(5) 0.6652(7) 0.3519(2) 0.0696(16) Uani 1 1 d . . .
H105 H 0.2902 0.6547 0.3145 0.084 Uiso 1 1 calc R . .
C106 C 0.2975(4) 0.7789(5) 0.3741(2) 0.0614(14) Uani 1 1 d . . .
H106 H 0.2750 0.8446 0.3515 0.074 Uiso 1 1 calc R . .
C107 C 0.3130(7) 0.9170(5) 0.4555(3) 0.0881(19) Uani 1 1 d . . .
H10A H 0.3440 0.9772 0.4313 0.132 Uiso 1 1 calc R . .
H10B H 0.3756 0.9192 0.4890 0.132 Uiso 1 1 calc R . .
H10C H 0.2137 0.9326 0.4626 0.132 Uiso 1 1 calc R . .

loop_
_atom_site_aniso_label
_atom_site_aniso_U_11
_atom_site_aniso_U_22
_atom_site_aniso_U_33
_atom_site_aniso_U_23
_atom_site_aniso_U_13
_atom_site_aniso_U_12
V1 0.0298(3) 0.0327(3) 0.0316(3) 0.0004(2) 0.0003(2) -0.0022(2)
Cl1 0.0516(5) 0.0698(7) 0.0360(5) -0.0061(4) 0.0126(4) -0.0091(5)
Cl2 0.0430(5) 0.0472(6) 0.0581(6) -0.0112(4) 0.0132(4) -0.0147(4)
Cl3 0.0403(5) 0.0561(6) 0.0535(6) -0.0013(5) 0.0074(4) 0.0141(4)
N1 0.0286(13) 0.0311(15) 0.0360(15) -0.0013(12) 0.0036(11) -0.0006(12)
B1 0.0335(19) 0.046(2) 0.036(2) -0.0076(17) 0.0050(16) -0.0046(18)
C5 0.0357(17) 0.0386(19) 0.0312(17) 0.0008(14) 0.0040(14) 0.0052(15)
C8 0.046(2) 0.063(3) 0.036(2) 0.0021(19) 0.0045(17) 0.004(2)
F11A 0.089(6) 0.076(6) 0.046(4) 0.020(4) 0.003(5) 0.008(5)
F12A 0.054(4) 0.104(7) 0.035(3) 0.002(6) -0.007(3) -0.005(5)
F13A 0.069(6) 0.094(6) 0.036(4) -0.016(4) 0.007(5) 0.023(6)
F11B 0.041(5) 0.057(6) 0.042(4) 0.025(5) 0.012(4) 0.025(4)
F12B 0.040(4) 0.062(8) 0.031(4) 0.007(6) -0.003(3) 0.005(5)
F13B 0.048(7) 0.070(5) 0.033(4) -0.016(3) 0.003(6) 0.009(5)
F11C 0.063(5) 0.106(7) 0.042(4) 0.017(6) 0.017(4) 0.012(5)
F12C 0.074(5) 0.085(7) 0.042(4) 0.017(5) -0.006(4) 0.027(5)
F13C 0.100(7) 0.090(5) 0.043(4) -0.009(4) 0.000(6) 0.002(6)
C1 0.0260(15) 0.0275(16) 0.0377(17) -0.0015(13) 0.0010(13) -0.0001(13)
C2 0.0285(15) 0.0286(17) 0.0319(16) 0.0000(13) 0.0024(13) 0.0032(13)
C3 0.0271(16) 0.041(2) 0.0366(18) 0.0005(14) 0.0039(13) 0.0018(15)
C4 0.0283(16) 0.040(2) 0.0379(18) -0.0015(14) -0.0029(14) 0.0015(15)
C6 0.0282(16) 0.049(2) 0.0401(19) 0.0044(16) 0.0077(14) 0.0025(16)
C7 0.0270(16) 0.042(2) 0.0392(18) -0.0010(15) 0.0033(13) 0.0019(15)
C11 0.120(5) 0.064(3) 0.043(2) 0.023(2) 0.014(3) 0.036(3)
C12 0.044(2) 0.034(2) 0.132(5) 0.035(3) 0.005(3) 0.0003(19)
C13 0.067(3) 0.036(2) 0.057(3) -0.0091(18) -0.016(2) 0.016(2)
C14 0.045(2) 0.056(3) 0.079(3) 0.001(2) 0.006(2) 0.022(2)
C15 0.058(3) 0.060(3) 0.073(3) -0.004(2) -0.026(2) 0.018(2)
C21 0.086(3) 0.051(3) 0.041(2) -0.0166(19) 0.017(2) -0.030(2)
C22 0.042(2) 0.029(2) 0.087(3) -0.016(2) 0.012(2) -0.0017(17)
C23 0.048(2) 0.0289(19) 0.047(2) -0.0001(15) -0.0019(16) -0.0064(16)
C24 0.0370(18) 0.041(2) 0.052(2) 0.0014(17) 0.0010(16) -0.0119(17)
C25 0.057(2) 0.050(2) 0.051(2) 0.0034(19) -0.013(2) -0.023(2)
C101 0.0326(18) 0.048(2) 0.059(2) -0.0002(18) 0.0052(17) -0.0013(17)
C102 0.048(2) 0.059(3) 0.048(2) 0.0058(19) 0.0047(18) -0.009(2)
C103 0.058(3) 0.052(3) 0.094(4) 0.009(3) 0.006(3) -0.010(2)
C104 0.045(3) 0.073(4) 0.110(5) -0.033(3) 0.007(3) -0.014(3)
C105 0.033(2) 0.122(5) 0.054(3) -0.024(3) 0.0048(19) -0.009(3)
C106 0.0272(18) 0.093(4) 0.064(3) 0.029(3) 0.0040(18) 0.004(2)
C107 0.069(3) 0.056(3) 0.141(6) -0.013(4) 0.019(4) 0.000(3)

loop_
_geom_bond_atom_site_label_1
_geom_bond_atom_site_label_2
_geom_bond_distance
_geom_bond_site_symmetry_2
_geom_bond_publ_flag
V1 C1 2.049(3) . ?
V1 N1 2.071(3) . ?
V1 C24 2.259(4) . ?
V1 C11 2.260(5) . ?
V1 C14 2.265(4) . ?
V1 C23 2.268(4) . ?
V1 C12 2.271(4) . ?
V1 C13 2.276(4) . ?
V1 C15 2.277(4) . ?
V1 C21 2.279(4) . ?
V1 C22 2.283(4) . ?
V1 C25 2.290(4) . ?
Cl1 B1 1.852(4) . ?
Cl2 B1 1.860(5) . ?
Cl3 B1 1.849(5) . ?
N1 C1 1.248(4) . ?
N1 B1 1.525(5) . ?
C5 C4 1.379(5) . ?
C5 C6 1.387(5) . ?
C5 C8 1.487(5) . ?
C8 F11C 1.319(10) . ?
C8 F12A 1.325(10) . ?
C8 F13B 1.332(9) . ?
C8 F13A 1.335(10) . ?
C8 F12B 1.339(9) . ?
C8 F12C 1.342(10) . ?
C8 F11A 1.347(10) . ?
C8 F13C 1.351(10) . ?
C8 F11B 1.378(9) . ?
C1 C2 1.459(5) . ?
C2 C7 1.392(5) . ?
C2 C3 1.398(5) . ?
C3 C4 1.371(5) . ?
C6 C7 1.370(5) . ?
C11 C15 1.374(8) . ?
C11 C12 1.413(8) . ?
C12 C13 1.409(8) . ?
C13 C14 1.372(7) . ?
C14 C15 1.360(7) . ?
C21 C25 1.393(7) . ?
C21 C22 1.402(7) . ?
C22 C23 1.401(6) . ?
C23 C24 1.386(5) . ?
C24 C25 1.393(6) . ?
C101 C102 1.382(6) . ?
C101 C106 1.392(7) . ?
C101 C107 1.492(7) . ?
C102 C103 1.375(7) . ?
C103 C104 1.354(8) . ?
C104 C105 1.361(9) . ?
C105 C106 1.383(9) . ?
